data_8105663
loop_
_publ_author_name
'Govender, Kimberleigh B.'
'Samipillai, Marivel'
'Govender, Thavendran'
'Kruger, Hendrik G.'
'Naicker, Tricia'

_publ_section_title
;
 Crystal structure of 2-(bis(3,5-dimethylphenyl)
 ((methyldiphenylsilyl)oxy)methyl) pyrrolidine, C34H39NOSi
;
_journal_issue 3
_journal_name_full 'Zeitschrift f\"ur Kristallographie - New Crystal Structures'
_journal_page_first 413
_journal_page_last 415
_journal_paper_doi 10.1515/ncrs-2018-0422
_journal_volume 234
_journal_year 2019
_chemical_formula_moiety 'C33 H36 N O Si, C H2, H'
_chemical_formula_sum 'C34 H39 N O Si'
_chemical_formula_weight 505.75
_space_group_crystal_system triclinic
_space_group_IT_number 2
_space_group_name_Hall '-P 1'
_space_group_name_H-M_alt 'P -1'
_atom_sites_solution_hydrogens mixed
_cell_angle_alpha 69.2070(10)
_cell_angle_beta 86.555(2)
_cell_angle_gamma 65.579(3)
_cell_formula_units_Z 2
_cell_length_a 10.0901(2)
_cell_length_b 11.5016(2)
_cell_length_c 14.4098(3)
_cell_measurement_reflns_used 9876
_cell_measurement_temperature 100(2)
_cell_measurement_theta_max 28.68
_cell_measurement_theta_min 2.47
_cell_volume 1416.10(6)
_computing_cell_refinement 'COSMO (Bruker, V1.61, 2009) [1]'
_computing_data_collection 'COSMO (Bruker, V1.61, 2009) [1]'
_computing_data_reduction 'SAINT (Bruker) [2-3]'
_computing_molecular_graphics 'Olex2 (Dolomanov et al., 2009) [4]'
_computing_publication_material 'ORTEP-3 [5]'
_computing_structure_refinement 'ShelXL (Sheldrick, 2015)[6]'
_computing_structure_solution 'ShelXS-2013 (Sheldrick, 2008) [7]'
_diffrn_ambient_temperature 100.03
_diffrn_detector_area_resol_mean 7.9
_diffrn_detector_type 'CCD area detector'
_diffrn_measured_fraction_theta_full 0.994
_diffrn_measured_fraction_theta_max 0.975
_diffrn_measurement_device 'three-circle diffractometer'
_diffrn_measurement_device_type 'Bruker APEX-II CCD'
_diffrn_measurement_method '\f and \w scans'
_diffrn_radiation_monochromator graphite
_diffrn_radiation_type MoK\a
_diffrn_radiation_wavelength 0.71073
_diffrn_reflns_av_R_equivalents 0.0198
_diffrn_reflns_av_unetI/netI 0.0170
_diffrn_reflns_Laue_measured_fraction_full 0.994
_diffrn_reflns_Laue_measured_fraction_max 0.975
_diffrn_reflns_limit_h_max 13
_diffrn_reflns_limit_h_min -13
_diffrn_reflns_limit_k_max 15
_diffrn_reflns_limit_k_min -15
_diffrn_reflns_limit_l_max 18
_diffrn_reflns_limit_l_min -19
_diffrn_reflns_number 39154
_diffrn_reflns_point_group_measured_fraction_full 0.994
_diffrn_reflns_point_group_measured_fraction_max 0.975
_diffrn_reflns_theta_full 25.242
_diffrn_reflns_theta_max 28.809
_diffrn_reflns_theta_min 2.087
_diffrn_standards_number 0
_exptl_absorpt_coefficient_mu 0.110
_exptl_absorpt_correction_T_max 0.7457
_exptl_absorpt_correction_T_min 0.7018
_exptl_absorpt_correction_type multi-scan
_exptl_absorpt_process_details 'SADABS (Bruker)'
_exptl_crystal_colour colourless
_exptl_crystal_colour_primary colourless
_exptl_crystal_density_diffrn 1.186
_exptl_crystal_density_meas .
_exptl_crystal_description block
_exptl_crystal_F_000 544
_exptl_crystal_recrystallization_method 'The material was recrystallised from acetonitrile by slow evaporation'
_exptl_crystal_size_max 0.37
_exptl_crystal_size_mid 0.24
_exptl_crystal_size_min 0.13
_refine_diff_density_max 0.421
_refine_diff_density_min -0.300
_refine_diff_density_rms 0.051
_refine_ls_extinction_coef .
_refine_ls_extinction_method none
_refine_ls_goodness_of_fit_ref 1.107
_refine_ls_hydrogen_treatment mixed
_refine_ls_matrix_type full
_refine_ls_number_parameters 382
_refine_ls_number_reflns 7216
_refine_ls_number_restraints 153
_refine_ls_restrained_S_all 1.135
_refine_ls_R_factor_all 0.0503
_refine_ls_R_factor_gt 0.0463
_refine_ls_shift/su_max 0.001
_refine_ls_shift/su_mean 0.000
_refine_ls_structure_factor_coef Fsqd
_refine_ls_weighting_details 'w=1/[\s^2^(Fo^2^)+(0.0456P)^2^+1.0464P] where P=(Fo^2^+2Fc^2^)/3'
_refine_ls_weighting_scheme calc
_refine_ls_wR_factor_gt 0.1176
_refine_ls_wR_factor_ref 0.1200
_reflns_Friedel_coverage 0.000
_reflns_Friedel_fraction_full .
_reflns_Friedel_fraction_max .
_reflns_number_gt 6613
_reflns_number_total 7216
_reflns_threshold_expression 'I > 2\s(I)'
_cod_data_source_file suppl_ncrs-2018-0422_suppl.cif
_cod_data_source_block 18zs_ggkm_gkb2_0m
_cod_database_code 8105663
_shelx_space_group_comment
;
The symmetry employed for this shelxl refinement is uniquely defined
by the following loop, which should always be used as a source of
symmetry information in preference to the above space-group names.
They are only intended as comments.
;
_shelx_estimated_absorpt_t_max 0.986
_shelx_estimated_absorpt_t_min 0.961
_olex2_refinement_description
;
1. Fixed Uiso
 At 1.2 times of:
  All C(H) groups, All C(H,H) groups, All N(H) groups
 At 1.5 times of:
  All C(H,H,H) groups
2. Restrained distances
 H28-H32D
 2.11 with sigma of 0.001
 H13C-H1A
 2.2 with sigma of 0.001
 N1A-H1A = N1B-H1B
 0.89 with sigma of 0.001
 C34A-C33A \\sim C33A-C32A \\sim C32A-C31
 with sigma of 0.02
 N1A-C34A \\sim N1A-C31
 with sigma of 0.02
 N1A-C33A \\sim N1A-C32A
 with sigma of 0.04
 C33A-C31 \\sim C34A-C32A
 with sigma of 0.04
 N1A-C34A \\sim N1B-C33B
 with sigma of 0.02
 N1A-C31 \\sim N1B-C31
 with sigma of 0.02
 C34A-C33A \\sim C33B-C34B
 with sigma of 0.02
 C33A-C32A \\sim C34B-C32B
 with sigma of 0.02
 C32A-C31 \\sim C32B-C31
 with sigma of 0.02
 N1A-C33A \\sim N1B-C34B
 with sigma of 0.04
 C34A-C32A \\sim C33B-C32B
 with sigma of 0.04
 C34A-C31 \\sim C33B-C31
 with sigma of 0.04
 C33A-C31 \\sim C34B-C31
 with sigma of 0.04
3. Rigid bond restraints
 C31, C32B
 with sigma for 1-2 distances of 0.001 and sigma for 1-3 distances of 0.001
4. Uiso/Uaniso restraints and constraints
C31 \\sim N1A \\sim C32A \\sim C33A \\sim C34A: within 2A with sigma of 0.04
and sigma for terminal atoms of 0.08
Uanis(C34A) \\sim Ueq, Uanis(C33A) \\sim Ueq: with sigma of 0.001 and sigma for
terminal atoms of 0.002
Uanis(C34A) \\sim Ueq, Uanis(C33A) \\sim Ueq, Uanis(C32A) \\sim Ueq: with sigma
of 0.001 and sigma for terminal atoms of 0.002
Uanis(N1B) \\sim Ueq, Uanis(C33B) \\sim Ueq, Uanis(C34B) \\sim Ueq, Uanis(C32B)
\\sim Ueq: with sigma of 0.001 and sigma for terminal atoms of 0.002
5. Rigid body (RIGU) restrains
 C31, N1A, C32A, C33A, C34A
 with sigma for 1-2 distances of 0.004 and sigma for 1-3 distances of 0.004
 N1A, C32A, C33A, C34A
 with sigma for 1-2 distances of 0.004 and sigma for 1-3 distances of 0.004
 N1B, C32B, C33B, C34B
 with sigma for 1-2 distances of 0.004 and sigma for 1-3 distances of 0.004
6. Others
 Sof(H31A)=Sof(N1B)=Sof(C32B)=Sof(H32C)=Sof(H32D)=Sof(C33B)=Sof(H33C)=
 Sof(H33D)=1-FVAR(1)
 Sof(H31)=Sof(N1A)=Sof(C32A)=Sof(H32A)=Sof(H32B)=Sof(C33A)=Sof(H33A)=Sof(H33B)=
 FVAR(1)
 Fixed Sof: H1A(0.5) C34A(0.3) H34A(0.3) H34B(0.3) H1B(0.5) C34B(0.7)
 H34C(0.7) H34D(0.7)
7.a Ternary CH refined with riding coordinates:
 C31(H31), C31(H31A)
7.b Secondary CH2 refined with riding coordinates:
 C32A(H32A,H32B), C33A(H33A,H33B), C34A(H34A,H34B), C32B(H32C,H32D), C33B(H33C,
 H33D), C34B(H34C,H34D)
7.c Aromatic/amide H refined with riding coordinates:
 C2(H2), C3(H3), C4(H4), C5(H5), C6(H6), C8(H8), C9(H9), C10(H10), C11(H11),
 C12(H12), C16(H16), C18(H18), C20(H20), C24(H24), C26(H26), C28(H28)
7.d Idealised Me refined as rotating group:
 C13(H13A,H13B,H13C), C21(H21A,H21B,H21C), C22(H22A,H22B,H22C), C29(H29A,H29B,
 H29C), C30(H30A,H30B,H30C)
;

loop_
_space_group_symop_operation_xyz
'x, y, z'
'-x, -y, -z'

loop_
_atom_site_label
_atom_site_type_symbol
_atom_site_fract_x
_atom_site_fract_y
_atom_site_fract_z
_atom_site_U_iso_or_equiv
_atom_site_adp_type
_atom_site_occupancy
_atom_site_site_symmetry_order
_atom_site_calc_flag
_atom_site_refinement_flags_posn
_atom_site_refinement_flags_adp
_atom_site_refinement_flags_occupancy
_atom_site_disorder_assembly
_atom_site_disorder_group
Si1 Si 0.24984(4) 0.26137(4) 0.31410(3) 0.01343(9) Uani 1 1 d . . . . .
O1 O 0.16889(10) 0.24233(10) 0.22865(7) 0.01643(19) Uani 1 1 d . . . . .
C1 C 0.24404(14) 0.43638(14) 0.25001(10) 0.0156(2) Uani 1 1 d . . . . .
C2 C 0.20539(16) 0.50797(15) 0.14742(11) 0.0200(3) Uani 1 1 d . . . . .
H2 H 0.169589 0.472150 0.109640 0.024 Uiso 1 1 calc R . . . .
C3 C 0.21842(17) 0.63098(16) 0.09954(12) 0.0252(3) Uani 1 1 d . . . . .
H3 H 0.192336 0.677778 0.029678 0.030 Uiso 1 1 calc R . . . .
C4 C 0.26938(17) 0.68493(15) 0.15382(13) 0.0270(3) Uani 1 1 d . . . . .
H4 H 0.280405 0.767617 0.120979 0.032 Uiso 1 1 calc R . . . .
C5 C 0.30431(17) 0.61811(16) 0.25621(13) 0.0260(3) Uani 1 1 d . . . . .
H5 H 0.336412 0.656353 0.293926 0.031 Uiso 1 1 calc R . . . .
C6 C 0.29216(16) 0.49487(15) 0.30343(11) 0.0204(3) Uani 1 1 d . . . . .
H6 H 0.317045 0.449353 0.373473 0.024 Uiso 1 1 calc R . . . .
C7 C 0.14952(15) 0.25769(14) 0.42785(10) 0.0166(3) Uani 1 1 d . . . . .
C8 C 0.20076(17) 0.14263(16) 0.51584(11) 0.0250(3) Uani 1 1 d . . . . .
H8 H 0.287169 0.065095 0.517211 0.030 Uiso 1 1 calc R . . . .
C9 C 0.12885(19) 0.13837(18) 0.60153(12) 0.0306(4) Uani 1 1 d . . . . .
H9 H 0.165571 0.058342 0.660209 0.037 Uiso 1 1 calc R . . . .
C10 C 0.00405(18) 0.25057(18) 0.60121(12) 0.0276(3) Uani 1 1 d . . . . .
H10 H -0.045216 0.248382 0.659677 0.033 Uiso 1 1 calc R . . . .
C11 C -0.04872(18) 0.36595(18) 0.51539(13) 0.0298(3) Uani 1 1 d . . . . .
H11 H -0.134482 0.443449 0.514978 0.036 Uiso 1 1 calc R . . . .
C12 C 0.02278(17) 0.36966(16) 0.42941(12) 0.0240(3) Uani 1 1 d . . . . .
H12 H -0.015287 0.449692 0.370823 0.029 Uiso 1 1 calc R . . . .
C13 C 0.44423(15) 0.13588(15) 0.35412(11) 0.0189(3) Uani 1 1 d . . . . .
H13A H 0.448514 0.044480 0.391504 0.028 Uiso 1 1 calc GR . . . .
H13B H 0.488801 0.162920 0.396733 0.028 Uiso 1 1 calc GR . . . .
H13C H 0.497679 0.134207 0.295187 0.028 Uiso 1 1 calc DGR . . . .
C14 C 0.17844(14) 0.13327(13) 0.19905(10) 0.0140(2) Uani 1 1 d . . . . .
C15 C 0.02273(14) 0.14610(13) 0.18403(9) 0.0142(2) Uani 1 1 d . . . . .
C16 C -0.09958(15) 0.25652(14) 0.19151(10) 0.0167(3) Uani 1 1 d . . . . .
H16 H -0.087287 0.324158 0.208723 0.020 Uiso 1 1 calc R . . . .
C17 C -0.24061(15) 0.26902(15) 0.17393(10) 0.0191(3) Uani 1 1 d . . . . .
C18 C -0.25634(15) 0.16895(15) 0.14886(10) 0.0201(3) Uani 1 1 d . . . . .
H18 H -0.351798 0.176878 0.136799 0.024 Uiso 1 1 calc R . . . .
C19 C -0.13552(16) 0.05747(15) 0.14103(10) 0.0189(3) Uani 1 1 d . . . . .
C20 C 0.00387(15) 0.04694(14) 0.15917(10) 0.0168(3) Uani 1 1 d . . . . .
H20 H 0.087310 -0.028974 0.154524 0.020 Uiso 1 1 calc R . . . .
C21 C -0.37319(17) 0.39093(17) 0.17909(14) 0.0295(3) Uani 1 1 d . . . . .
H21A H -0.342892 0.441812 0.208782 0.044 Uiso 1 1 calc GR . . . .
H21B H -0.441381 0.359419 0.220190 0.044 Uiso 1 1 calc GR . . . .
H21C H -0.421480 0.450817 0.111651 0.044 Uiso 1 1 calc GR . . . .
C22 C -0.15428(19) -0.05095(18) 0.11456(13) 0.0285(3) Uani 1 1 d . . . . .
H22A H -0.257165 -0.019008 0.091780 0.043 Uiso 1 1 calc GR . . . .
H22B H -0.124437 -0.135568 0.173476 0.043 Uiso 1 1 calc GR . . . .
H22C H -0.093407 -0.068681 0.061224 0.043 Uiso 1 1 calc GR . . . .
C23 C 0.26844(15) -0.00592(14) 0.28037(10) 0.0157(3) Uani 1 1 d . . . . .
C24 C 0.21040(15) -0.03995(15) 0.37124(10) 0.0188(3) Uani 1 1 d . . . . .
H24 H 0.115898 0.020886 0.379018 0.023 Uiso 1 1 calc R . . . .
C25 C 0.28773(17) -0.16105(16) 0.45087(11) 0.0224(3) Uani 1 1 d . . . . .
C26 C 0.42515(18) -0.24967(15) 0.43735(12) 0.0248(3) Uani 1 1 d . . . . .
H26 H 0.479157 -0.332604 0.491052 0.030 Uiso 1 1 calc R . . . .
C27 C 0.48530(17) -0.21987(16) 0.34728(12) 0.0246(3) Uani 1 1 d . . . . .
C28 C 0.40518(16) -0.09761(14) 0.26884(11) 0.0200(3) Uani 1 1 d . . . . .
H28 H 0.444621 -0.076685 0.206654 0.024 Uiso 1 1 calc DR . . . .
C29 C 0.2244(2) -0.19454(19) 0.54926(12) 0.0313(4) Uani 1 1 d . . . . .
H29A H 0.244719 -0.149263 0.589214 0.047 Uiso 1 1 calc GR . . . .
H29B H 0.268831 -0.293935 0.585315 0.047 Uiso 1 1 calc GR . . . .
H29C H 0.118332 -0.162176 0.537182 0.047 Uiso 1 1 calc GR . . . .
C30 C 0.6348(2) -0.31696(19) 0.33413(15) 0.0400(4) Uani 1 1 d . . . . .
H30A H 0.710207 -0.308312 0.367539 0.060 Uiso 1 1 calc GR . . . .
H30B H 0.647374 -0.294286 0.262855 0.060 Uiso 1 1 calc GR . . . .
H30C H 0.643965 -0.411275 0.363473 0.060 Uiso 1 1 calc GR . . . .
C31 C 0.23985(14) 0.15513(14) 0.09626(10) 0.0171(3) Uani 1 1 d D U . . .
H31 H 0.248681 0.078992 0.074505 0.020 Uiso 0.556(12) 1 calc R . P A 1
H31A H 0.264682 0.071567 0.079691 0.020 Uiso 0.444(12) 1 calc R . P A 2
N1A N 0.3830(5) 0.1621(5) 0.0937(3) 0.0159(8) Uani 0.556(12) 1 d D U P A 1
H1A H 0.405(3) 0.1771(17) 0.1460(9) 0.019 Uiso 0.5 1 d DR . P B 1
C32A C 0.1337(8) 0.2918(7) 0.0192(5) 0.0245(16) Uani 0.556(12) 1 d D U P A 1
H32A H 0.060440 0.277980 -0.013147 0.029 Uiso 0.556(12) 1 calc R . P A 1
H32B H 0.081621 0.358603 0.051815 0.029 Uiso 0.556(12) 1 calc R . P A 1
C33A C 0.2251(6) 0.3433(6) -0.0569(4) 0.0305(12) Uani 0.556(12) 1 d D U P A 1
H33A H 0.225359 0.316806 -0.115195 0.037 Uiso 0.556(12) 1 calc R . P A 1
H33B H 0.185912 0.444432 -0.080130 0.037 Uiso 0.556(12) 1 calc R . P A 1
C34A C 0.3696(8) 0.2812(8) -0.0077(5) 0.0397(16) Uani 0.3 1 d D U P A 1
H34A H 0.391111 0.350831 0.005408 0.048 Uiso 0.3 1 calc R . P A 1
H34B H 0.441600 0.244181 -0.051162 0.048 Uiso 0.3 1 calc R . P A 1
N1B N 0.1379(7) 0.2769(6) 0.0135(4) 0.0133(13) Uani 0.444(12) 1 d D U P A 2
H1B H 0.070(2) 0.262(3) -0.011(2) 0.016 Uiso 0.5 1 d DR . P C 2
C32B C 0.3764(10) 0.1884(5) 0.0866(6) 0.0226(12) Uani 0.444(12) 1 d D U P A 2
H32C H 0.360886 0.262434 0.111669 0.027 Uiso 0.444(12) 1 calc R . P A 2
H32D H 0.465234 0.106269 0.123712 0.027 Uiso 0.444(12) 1 calc DR . P A 2
C33B C 0.2300(6) 0.3191(6) -0.0646(4) 0.0222(12) Uani 0.444(12) 1 d D U P A 2
H33C H 0.206200 0.417671 -0.083373 0.027 Uiso 0.444(12) 1 calc R . P A 2
H33D H 0.214111 0.302540 -0.125005 0.027 Uiso 0.444(12) 1 calc R . P A 2
C34B C 0.3878(3) 0.2312(3) -0.01772(18) 0.0254(5) Uani 0.7 1 d D U P A 2
H34C H 0.433403 0.151320 -0.038799 0.030 Uiso 0.7 1 calc R . P A 2
H34D H 0.446683 0.285265 -0.036745 0.030 Uiso 0.7 1 calc R . P A 2

loop_
_atom_site_aniso_label
_atom_site_aniso_U_11
_atom_site_aniso_U_22
_atom_site_aniso_U_33
_atom_site_aniso_U_23
_atom_site_aniso_U_13
_atom_site_aniso_U_12
Si1 0.01263(17) 0.01470(17) 0.01300(17) -0.00447(13) 0.00042(12) -0.00613(13)
O1 0.0172(4) 0.0153(4) 0.0178(5) -0.0063(4) -0.0015(4) -0.0070(4)
C1 0.0133(6) 0.0157(6) 0.0184(6) -0.0066(5) 0.0024(5) -0.0063(5)
C2 0.0210(7) 0.0203(7) 0.0182(7) -0.0058(5) 0.0013(5) -0.0093(5)
C3 0.0244(7) 0.0200(7) 0.0234(7) -0.0015(6) 0.0038(6) -0.0078(6)
C4 0.0224(7) 0.0163(7) 0.0419(9) -0.0098(6) 0.0118(6) -0.0096(6)
C5 0.0229(7) 0.0261(7) 0.0396(9) -0.0206(7) 0.0089(6) -0.0137(6)
C6 0.0193(6) 0.0235(7) 0.0226(7) -0.0122(6) 0.0043(5) -0.0101(5)
C7 0.0172(6) 0.0188(6) 0.0154(6) -0.0062(5) 0.0022(5) -0.0089(5)
C8 0.0240(7) 0.0249(7) 0.0176(7) -0.0054(6) 0.0015(5) -0.0042(6)
C9 0.0334(9) 0.0312(8) 0.0164(7) -0.0028(6) 0.0032(6) -0.0086(7)
C10 0.0294(8) 0.0354(9) 0.0200(7) -0.0118(6) 0.0101(6) -0.0149(7)
C11 0.0256(8) 0.0284(8) 0.0298(8) -0.0118(7) 0.0100(6) -0.0062(6)
C12 0.0235(7) 0.0202(7) 0.0221(7) -0.0046(6) 0.0048(6) -0.0061(6)
C13 0.0153(6) 0.0198(6) 0.0201(6) -0.0068(5) -0.0005(5) -0.0061(5)
C14 0.0136(6) 0.0157(6) 0.0150(6) -0.0062(5) 0.0010(4) -0.0078(5)
C15 0.0134(6) 0.0172(6) 0.0115(6) -0.0030(5) 0.0011(4) -0.0078(5)
C16 0.0155(6) 0.0183(6) 0.0158(6) -0.0055(5) 0.0022(5) -0.0074(5)
C17 0.0137(6) 0.0223(7) 0.0165(6) -0.0029(5) 0.0025(5) -0.0065(5)
C18 0.0147(6) 0.0277(7) 0.0165(6) -0.0024(5) 0.0004(5) -0.0121(6)
C19 0.0219(7) 0.0244(7) 0.0139(6) -0.0050(5) 0.0011(5) -0.0145(6)
C20 0.0166(6) 0.0187(6) 0.0159(6) -0.0064(5) 0.0021(5) -0.0081(5)
C21 0.0151(7) 0.0271(8) 0.0392(9) -0.0099(7) 0.0045(6) -0.0045(6)
C22 0.0311(8) 0.0350(9) 0.0309(8) -0.0145(7) 0.0012(6) -0.0221(7)
C23 0.0164(6) 0.0166(6) 0.0158(6) -0.0052(5) -0.0012(5) -0.0086(5)
C24 0.0177(6) 0.0212(7) 0.0181(6) -0.0059(5) 0.0005(5) -0.0097(5)
C25 0.0270(7) 0.0246(7) 0.0177(7) -0.0037(6) -0.0021(5) -0.0154(6)
C26 0.0285(8) 0.0181(7) 0.0226(7) -0.0017(6) -0.0091(6) -0.0082(6)
C27 0.0221(7) 0.0193(7) 0.0279(8) -0.0090(6) -0.0047(6) -0.0033(6)
C28 0.0200(7) 0.0195(7) 0.0195(7) -0.0080(5) 0.0006(5) -0.0065(5)
C29 0.0387(9) 0.0348(9) 0.0183(7) 0.0001(6) -0.0001(6) -0.0210(8)
C30 0.0298(9) 0.0295(9) 0.0406(10) -0.0111(8) -0.0041(7) 0.0059(7)
C31 0.0152(6) 0.0208(6) 0.0153(6) -0.0060(5) 0.0021(5) -0.0082(5)
N1A 0.0150(12) 0.0123(17) 0.0174(14) 0.0006(12) 0.0003(10) -0.0078(14)
C32A 0.0243(17) 0.0246(18) 0.0241(17) -0.0072(10) 0.0025(8) -0.0114(10)
C33A 0.0324(14) 0.0288(14) 0.0265(14) -0.0090(9) 0.0057(8) -0.0106(9)
C34A 0.0385(18) 0.0407(18) 0.0403(18) -0.0128(10) 0.0058(10) -0.0188(11)
N1B 0.0135(15) 0.0140(15) 0.0126(15) -0.0050(9) 0.0020(8) -0.0059(9)
C32B 0.0206(13) 0.0218(16) 0.0254(16) -0.0052(9) 0.0024(9) -0.0115(11)
C33B 0.0249(15) 0.0215(15) 0.0188(14) -0.0072(9) 0.0041(8) -0.0090(10)
C34B 0.0229(8) 0.0268(8) 0.0261(8) -0.0085(7) 0.0094(6) -0.0119(7)

loop_
_atom_type_symbol
_atom_type_description
_atom_type_scat_dispersion_real
_atom_type_scat_dispersion_imag
_atom_type_scat_source
C C 0.0033 0.0016 'International Tables Vol C Tables 4.2.6.8 and 6.1.1.4'
H H 0.0000 0.0000 'International Tables Vol C Tables 4.2.6.8 and 6.1.1.4'
N N 0.0061 0.0033 'International Tables Vol C Tables 4.2.6.8 and 6.1.1.4'
O O 0.0106 0.0060 'International Tables Vol C Tables 4.2.6.8 and 6.1.1.4'
Si Si 0.0817 0.0704 'International Tables Vol C Tables 4.2.6.8 and 6.1.1.4'

loop_
_geom_angle_atom_site_label_1
_geom_angle_atom_site_label_2
_geom_angle_atom_site_label_3
_geom_angle
_geom_angle_site_symmetry_1
_geom_angle_site_symmetry_3
O1 Si1 C1 102.97(6) . .
O1 Si1 C7 112.83(6) . .
O1 Si1 C13 114.64(6) . .
C1 Si1 C7 109.11(6) . .
C13 Si1 C1 108.61(6) . .
C13 Si1 C7 108.40(6) . .
C14 O1 Si1 137.64(8) . .
C2 C1 Si1 122.41(10) . .
C2 C1 C6 117.54(13) . .
C6 C1 Si1 119.80(11) . .
C1 C2 H2 119.4 . .
C3 C2 C1 121.21(14) . .
C3 C2 H2 119.4 . .
C2 C3 H3 120.0 . .
C4 C3 C2 120.01(15) . .
C4 C3 H3 120.0 . .
C3 C4 H4 120.0 . .
C3 C4 C5 119.95(14) . .
C5 C4 H4 120.0 . .
C4 C5 H5 120.1 . .
C4 C5 C6 119.75(14) . .
C6 C5 H5 120.1 . .
C1 C6 H6 119.3 . .
C5 C6 C1 121.50(14) . .
C5 C6 H6 119.3 . .
C8 C7 Si1 120.89(11) . .
C8 C7 C12 117.16(13) . .
C12 C7 Si1 121.94(11) . .
C7 C8 H8 119.1 . .
C9 C8 C7 121.82(14) . .
C9 C8 H8 119.1 . .
C8 C9 H9 120.1 . .
C10 C9 C8 119.88(15) . .
C10 C9 H9 120.1 . .
C9 C10 H10 120.2 . .
C11 C10 C9 119.55(14) . .
C11 C10 H10 120.2 . .
C10 C11 H11 119.8 . .
C10 C11 C12 120.50(15) . .
C12 C11 H11 119.8 . .
C7 C12 H12 119.5 . .
C11 C12 C7 121.09(14) . .
C11 C12 H12 119.5 . .
Si1 C13 H13A 109.5 . .
Si1 C13 H13B 109.5 . .
Si1 C13 H13C 109.5 . .
H13A C13 H13B 109.5 . .
H13A C13 H13C 109.5 . .
H13B C13 H13C 109.5 . .
O1 C14 C15 108.31(10) . .
O1 C14 C23 110.44(10) . .
O1 C14 C31 107.43(10) . .
C15 C14 C31 107.27(10) . .
C23 C14 C15 108.77(10) . .
C23 C14 C31 114.43(11) . .
C16 C15 C14 121.49(12) . .
C16 C15 C20 119.36(12) . .
C20 C15 C14 119.11(12) . .
C15 C16 H16 119.7 . .
C15 C16 C17 120.65(13) . .
C17 C16 H16 119.7 . .
C16 C17 C21 120.59(14) . .
C18 C17 C16 118.82(13) . .
C18 C17 C21 120.56(13) . .
C17 C18 H18 119.2 . .
C17 C18 C19 121.54(13) . .
C19 C18 H18 119.2 . .
C18 C19 C20 118.63(13) . .
C18 C19 C22 120.95(13) . .
C20 C19 C22 120.42(14) . .
C15 C20 H20 119.5 . .
C19 C20 C15 121.00(13) . .
C19 C20 H20 119.5 . .
C17 C21 H21A 109.5 . .
C17 C21 H21B 109.5 . .
C17 C21 H21C 109.5 . .
H21A C21 H21B 109.5 . .
H21A C21 H21C 109.5 . .
H21B C21 H21C 109.5 . .
C19 C22 H22A 109.5 . .
C19 C22 H22B 109.5 . .
C19 C22 H22C 109.5 . .
H22A C22 H22B 109.5 . .
H22A C22 H22C 109.5 . .
H22B C22 H22C 109.5 . .
C24 C23 C14 117.66(12) . .
C28 C23 C14 123.57(12) . .
C28 C23 C24 118.75(13) . .
C23 C24 H24 119.2 . .
C25 C24 C23 121.54(14) . .
C25 C24 H24 119.2 . .
C24 C25 C29 120.72(14) . .
C26 C25 C24 118.26(14) . .
C26 C25 C29 121.02(14) . .
C25 C26 H26 119.2 . .
C27 C26 C25 121.68(14) . .
C27 C26 H26 119.2 . .
C26 C27 C28 118.74(14) . .
C26 C27 C30 120.94(14) . .
C28 C27 C30 120.33(15) . .
C23 C28 C27 121.01(14) . .
C23 C28 H28 119.5 . .
C27 C28 H28 119.5 . .
C25 C29 H29A 109.5 . .
C25 C29 H29B 109.5 . .
C25 C29 H29C 109.5 . .
H29A C29 H29B 109.5 . .
H29A C29 H29C 109.5 . .
H29B C29 H29C 109.5 . .
C27 C30 H30A 109.5 . .
C27 C30 H30B 109.5 . .
C27 C30 H30C 109.5 . .
H30A C30 H30B 109.5 . .
H30A C30 H30C 109.5 . .
H30B C30 H30C 109.5 . .
C14 C31 H31 108.7 . .
C14 C31 H31A 108.8 . .
C14 C31 C32B 115.9(3) . .
N1A C31 C14 115.0(2) . .
N1A C31 H31 108.7 . .
N1A C31 C32A 105.9(3) . .
C32A C31 C14 109.6(3) . .
C32A C31 H31 108.7 . .
N1B C31 C14 114.0(3) . .
N1B C31 H31A 108.8 . .
N1B C31 C32B 99.9(3) . .
C32B C31 H31A 108.8 . .
C31 N1A H1A 113(2) . .
C31 N1A C34A 104.8(4) . .
C34A N1A H1A 112.0(13) . .
C31 C32A H32A 110.4 . .
C31 C32A H32B 110.4 . .
H32A C32A H32B 108.6 . .
C33A C32A C31 106.6(5) . .
C33A C32A H32A 110.4 . .
C33A C32A H32B 110.4 . .
C32A C33A H33A 110.5 . .
C32A C33A H33B 110.5 . .
H33A C33A H33B 108.7 . .
C34A C33A C32A 106.2(5) . .
C34A C33A H33A 110.5 . .
C34A C33A H33B 110.5 . .
N1A C34A H34A 109.7 . .
N1A C34A H34B 109.7 . .
C33A C34A N1A 109.9(5) . .
C33A C34A H34A 109.7 . .
C33A C34A H34B 109.7 . .
H34A C34A H34B 108.2 . .
C31 N1B H1B 113.6(18) . .
C31 N1B C33B 106.7(4) . .
C33B N1B H1B 112(2) . .
C31 C32B H32C 111.2 . .
C31 C32B H32D 111.2 . .
H32C C32B H32D 109.1 . .
C34B C32B C31 103.0(5) . .
C34B C32B H32C 111.2 . .
C34B C32B H32D 111.2 . .
N1B C33B H33C 110.6 . .
N1B C33B H33D 110.6 . .
N1B C33B C34B 105.5(4) . .
H33C C33B H33D 108.8 . .
C34B C33B H33C 110.6 . .
C34B C33B H33D 110.6 . .
C32B C34B C33B 104.3(4) . .
C32B C34B H34C 110.9 . .
C32B C34B H34D 110.9 . .
C33B C34B H34C 110.9 . .
C33B C34B H34D 110.9 . .
H34C C34B H34D 108.9 . .

loop_
_geom_bond_atom_site_label_1
_geom_bond_atom_site_label_2
_geom_bond_distance
_geom_bond_site_symmetry_2
Si1 O1 1.6405(10) .
Si1 C1 1.8701(14) .
Si1 C7 1.8708(14) .
Si1 C13 1.8619(14) .
O1 C14 1.4282(15) .
C1 C2 1.3981(19) .
C1 C6 1.4012(19) .
C2 H2 0.9500 .
C2 C3 1.395(2) .
C3 H3 0.9500 .
C3 C4 1.385(2) .
C4 H4 0.9500 .
C4 C5 1.387(2) .
C5 H5 0.9500 .
C5 C6 1.391(2) .
C6 H6 0.9500 .
C7 C8 1.396(2) .
C7 C12 1.396(2) .
C8 H8 0.9500 .
C8 C9 1.390(2) .
C9 H9 0.9500 .
C9 C10 1.380(2) .
C10 H10 0.9500 .
C10 C11 1.380(2) .
C11 H11 0.9500 .
C11 C12 1.392(2) .
C12 H12 0.9500 .
C13 H13A 0.9800 .
C13 H13B 0.9800 .
C13 H13C 0.9800 .
C14 C15 1.5374(17) .
C14 C23 1.5345(18) .
C14 C31 1.5477(18) .
C15 C16 1.3903(18) .
C15 C20 1.3938(19) .
C16 H16 0.9500 .
C16 C17 1.3993(19) .
C17 C18 1.390(2) .
C17 C21 1.507(2) .
C18 H18 0.9500 .
C18 C19 1.392(2) .
C19 C20 1.3936(19) .
C19 C22 1.509(2) .
C20 H20 0.9500 .
C21 H21A 0.9800 .
C21 H21B 0.9800 .
C21 H21C 0.9800 .
C22 H22A 0.9800 .
C22 H22B 0.9800 .
C22 H22C 0.9800 .
C23 C24 1.3943(19) .
C23 C28 1.3918(19) .
C24 H24 0.9500 .
C24 C25 1.393(2) .
C25 C26 1.393(2) .
C25 C29 1.508(2) .
C26 H26 0.9500 .
C26 C27 1.390(2) .
C27 C28 1.396(2) .
C27 C30 1.511(2) .
C28 H28 0.9500 .
C29 H29A 0.9800 .
C29 H29B 0.9800 .
C29 H29C 0.9800 .
C30 H30A 0.9800 .
C30 H30B 0.9800 .
C30 H30C 0.9800 .
C31 H31 1.0000 .
C31 H31A 1.0000 .
C31 N1A 1.477(5) .
C31 C32A 1.537(6) .
C31 N1B 1.487(5) .
C31 C32B 1.562(7) .
N1A H1A 0.8905(10) .
N1A C34A 1.575(8) .
C32A H32A 0.9900 .
C32A H32B 0.9900 .
C32A C33A 1.507(8) .
C33A H33A 0.9900 .
C33A H33B 0.9900 .
C33A C34A 1.429(8) .
C34A H34A 0.9900 .
C34A H34B 0.9900 .
N1B H1B 0.8900(10) .
N1B C33B 1.492(8) .
C32B H32C 0.9900 .
C32B H32D 0.9900 .
C32B C34B 1.420(8) .
C33B H33C 0.9900 .
C33B H33D 0.9900 .
C33B C34B 1.525(6) .
C34B H34C 0.9900 .
C34B H34D 0.9900 .

loop_
_geom_torsion_atom_site_label_1
_geom_torsion_atom_site_label_2
_geom_torsion_atom_site_label_3
_geom_torsion_atom_site_label_4
_geom_torsion
_geom_torsion_site_symmetry_1
_geom_torsion_site_symmetry_2
_geom_torsion_site_symmetry_3
_geom_torsion_site_symmetry_4
Si1 O1 C14 C15 133.17(11) . . . .
Si1 O1 C14 C23 14.16(18) . . . .
Si1 O1 C14 C31 -111.26(13) . . . .
Si1 C1 C2 C3 -172.37(11) . . . .
Si1 C1 C6 C5 173.03(11) . . . .
Si1 C7 C8 C9 179.24(13) . . . .
Si1 C7 C12 C11 -178.71(13) . . . .
O1 Si1 C1 C2 -11.66(13) . . . .
O1 Si1 C1 C6 174.21(11) . . . .
O1 Si1 C7 C8 104.66(13) . . . .
O1 Si1 C7 C12 -76.61(13) . . . .
O1 C14 C15 C16 4.99(17) . . . .
O1 C14 C15 C20 -177.11(11) . . . .
O1 C14 C23 C24 66.47(15) . . . .
O1 C14 C23 C28 -112.05(14) . . . .
O1 C14 C31 N1A 57.1(3) . . . .
O1 C14 C31 C32A -62.0(3) . . . .
O1 C14 C31 N1B -68.5(3) . . . .
O1 C14 C31 C32B 46.8(3) . . . .
C1 Si1 O1 C14 147.59(13) . . . .
C1 Si1 C7 C8 -141.54(12) . . . .
C1 Si1 C7 C12 37.19(14) . . . .
C1 C2 C3 C4 -0.5(2) . . . .
C2 C1 C6 C5 -1.4(2) . . . .
C2 C3 C4 C5 -1.5(2) . . . .
C3 C4 C5 C6 1.9(2) . . . .
C4 C5 C6 C1 -0.5(2) . . . .
C6 C1 C2 C3 1.9(2) . . . .
C7 Si1 O1 C14 -94.93(13) . . . .
C7 Si1 C1 C2 -131.74(12) . . . .
C7 Si1 C1 C6 54.14(12) . . . .
C7 C8 C9 C10 -0.7(3) . . . .
C8 C7 C12 C11 0.1(2) . . . .
C8 C9 C10 C11 0.4(3) . . . .
C9 C10 C11 C12 0.2(3) . . . .
C10 C11 C12 C7 -0.4(3) . . . .
C12 C7 C8 C9 0.5(2) . . . .
C13 Si1 O1 C14 29.82(15) . . . .
C13 Si1 C1 C2 110.28(12) . . . .
C13 Si1 C1 C6 -63.85(12) . . . .
C13 Si1 C7 C8 -23.43(14) . . . .
C13 Si1 C7 C12 155.30(12) . . . .
C14 C15 C16 C17 177.61(12) . . . .
C14 C15 C20 C19 -177.46(12) . . . .
C14 C23 C24 C25 -176.77(12) . . . .
C14 C23 C28 C27 176.75(13) . . . .
C14 C31 N1A C34A -138.7(4) . . . .
C14 C31 C32A C33A 150.7(4) . . . .
C14 C31 N1B C33B 155.3(4) . . . .
C14 C31 C32B C34B -168.0(3) . . . .
C15 C14 C23 C24 -52.26(15) . . . .
C15 C14 C23 C28 129.22(13) . . . .
C15 C14 C31 N1A 173.4(2) . . . .
C15 C14 C31 C32A 54.2(3) . . . .
C15 C14 C31 N1B 47.8(3) . . . .
C15 C14 C31 C32B 163.0(3) . . . .
C15 C16 C17 C18 0.0(2) . . . .
C15 C16 C17 C21 -178.18(13) . . . .
C16 C15 C20 C19 0.5(2) . . . .
C16 C17 C18 C19 0.0(2) . . . .
C17 C18 C19 C20 0.2(2) . . . .
C17 C18 C19 C22 179.51(14) . . . .
C18 C19 C20 C15 -0.4(2) . . . .
C20 C15 C16 C17 -0.3(2) . . . .
C21 C17 C18 C19 178.25(14) . . . .
C22 C19 C20 C15 -179.78(13) . . . .
C23 C14 C15 C16 125.05(13) . . . .
C23 C14 C15 C20 -57.05(15) . . . .
C23 C14 C31 N1A -65.9(3) . . . .
C23 C14 C31 C32A 175.0(3) . . . .
C23 C14 C31 N1B 168.5(3) . . . .
C23 C14 C31 C32B -76.2(3) . . . .
C23 C24 C25 C26 -0.9(2) . . . .
C23 C24 C25 C29 178.69(13) . . . .
C24 C23 C28 C27 -1.7(2) . . . .
C24 C25 C26 C27 -0.1(2) . . . .
C25 C26 C27 C28 0.1(2) . . . .
C25 C26 C27 C30 179.72(16) . . . .
C26 C27 C28 C23 0.8(2) . . . .
C28 C23 C24 C25 1.8(2) . . . .
C29 C25 C26 C27 -179.67(15) . . . .
C30 C27 C28 C23 -178.81(15) . . . .
C31 C14 C15 C16 -110.68(13) . . . .
C31 C14 C15 C20 67.22(15) . . . .
C31 C14 C23 C24 -172.18(11) . . . .
C31 C14 C23 C28 9.31(18) . . . .
C31 N1A C34A C33A 3.2(7) . . . .
C31 C32A C33A C34A -23.9(7) . . . .
C31 N1B C33B C34B -8.0(6) . . . .
C31 C32B C34B C33B 40.7(5) . . . .
N1A C31 C32A C33A 26.1(6) . . . .
C32A C31 N1A C34A -17.6(5) . . . .
C32A C33A C34A N1A 13.0(8) . . . .
N1B C31 C32B C34B -45.0(5) . . . .
N1B C33B C34B C32B -21.3(5) . . . .
C32B C31 N1B C33B 31.0(6) . . . .
